data_4325838
loop_
_publ_author_name
'Julia M. Stauber'
'Andrew L. Wadler'
'Curtis E. Moore'
'Arnold L. Rheingold'
'Joshua S. Figueroa'

_publ_section_title
;
 Coordination Properties of 2,5-Dimesitylpyridine: An Encumbering and
 Versatile Ligand for Transition-Metal Chemistry
;
_journal_name_full 'Inorganic Chemistry'
_journal_page_first 7309
_journal_page_last 7316
_journal_paper_doi 10.1021/ic201205p
_journal_volume 50
_journal_year 2011
_chemical_formula_sum 'C46 H50 Co2 I4 N2'
_chemical_formula_weight 1256.34
_chemical_name_common (mu-I)2[CoI(2,5-Mes2py)]2
_chemical_name_systematic
; 
 ? 
;
_space_group_IT_number 15
_symmetry_cell_setting monoclinic
_symmetry_space_group_name_Hall '-C 2yc'
_symmetry_space_group_name_H-M 'C 1 2/c 1'
_atom_sites_solution_hydrogens geom
_atom_sites_solution_primary direct
_atom_sites_solution_secondary difmap
_audit_creation_method SHELXL-97
_cell_angle_alpha 90.00
_cell_angle_beta 120.478(3)
_cell_angle_gamma 90.00
_cell_formula_units_Z 4
_cell_length_a 21.544(6)
_cell_length_b 14.986(4)
_cell_length_c 16.980(5)
_cell_measurement_reflns_used 3977
_cell_measurement_temperature 100(2)
_cell_measurement_theta_max 27.42
_cell_measurement_theta_min 2.52
_cell_volume 4725(2)
_computing_cell_refinement 'Bruker SAINT'
_computing_data_collection 'Bruker APEX2'
_computing_data_reduction 'Bruker SAINT'
_computing_molecular_graphics 'Bruker SHELXTL'
_computing_publication_material 'Bruker SHELXTL'
_computing_structure_refinement 'SHELXL-97 (Sheldrick, 2008)'
_computing_structure_solution 'SHELXS-97 (Sheldrick, 2008)'
_diffrn_ambient_temperature 100(2)
_diffrn_measured_fraction_theta_full 0.997
_diffrn_measured_fraction_theta_max 0.970
_diffrn_measurement_device_type 'Bruker APEX CCD'
_diffrn_measurement_method '\f scans'
_diffrn_radiation_monochromator graphite
_diffrn_radiation_source 'fine-focus sealed tube'
_diffrn_radiation_type MoK\a
_diffrn_radiation_wavelength 0.71073
_diffrn_reflns_av_R_equivalents 0.0453
_diffrn_reflns_av_sigmaI/netI 0.0555
_diffrn_reflns_limit_h_max 27
_diffrn_reflns_limit_h_min -27
_diffrn_reflns_limit_k_max 19
_diffrn_reflns_limit_k_min -18
_diffrn_reflns_limit_l_max 22
_diffrn_reflns_limit_l_min -21
_diffrn_reflns_number 18648
_diffrn_reflns_theta_full 25.00
_diffrn_reflns_theta_max 27.52
_diffrn_reflns_theta_min 1.75
_exptl_absorpt_coefficient_mu 3.348
_exptl_absorpt_correction_T_max 0.8505
_exptl_absorpt_correction_T_min 0.5399
_exptl_absorpt_correction_type multi-scan
_exptl_absorpt_process_details SADABS
_exptl_crystal_colour Green
_exptl_crystal_density_diffrn 1.766
_exptl_crystal_description Rod
_exptl_crystal_F_000 2424
_exptl_crystal_size_max 0.21
_exptl_crystal_size_mid 0.08
_exptl_crystal_size_min 0.05
_refine_diff_density_max 1.671
_refine_diff_density_min -0.749
_refine_diff_density_rms 0.134
_refine_ls_extinction_method none
_refine_ls_goodness_of_fit_ref 1.058
_refine_ls_hydrogen_treatment constr
_refine_ls_matrix_type full
_refine_ls_number_parameters 250
_refine_ls_number_reflns 5272
_refine_ls_number_restraints 0
_refine_ls_restrained_S_all 1.058
_refine_ls_R_factor_all 0.0675
_refine_ls_R_factor_gt 0.0423
_refine_ls_shift/su_max 0.002
_refine_ls_shift/su_mean 0.000
_refine_ls_structure_factor_coef Fsqd
_refine_ls_weighting_details 'calc w=1/[\s^2^(Fo^2^)+(0.0185P)^2^+34.4624P] where P=(Fo^2^+2Fc^2^)/3'
_refine_ls_weighting_scheme calc
_refine_ls_wR_factor_gt 0.0741
_refine_ls_wR_factor_ref 0.0809
_reflns_number_gt 3970
_reflns_number_total 5272
_reflns_threshold_expression >2\s(I)
_cod_data_source_file ic201205p_si_002_6.cif
_cod_data_source_block jfig457
_cod_database_code 4325838

loop_
_symmetry_equiv_pos_as_xyz
'x, y, z'
'-x, y, -z+1/2'
'x+1/2, y+1/2, z'
'-x+1/2, y+1/2, -z+1/2'
'-x, -y, -z'
'x, -y, z-1/2'
'-x+1/2, -y+1/2, -z'
'x+1/2, -y+1/2, z-1/2'

loop_
_atom_site_label
_atom_site_type_symbol
_atom_site_fract_x
_atom_site_fract_y
_atom_site_fract_z
_atom_site_U_iso_or_equiv
_atom_site_adp_type
_atom_site_occupancy
_atom_site_symmetry_multiplicity
_atom_site_calc_flag
_atom_site_refinement_flags
I1 I 1.08077(2) 0.76901(3) 1.11133(2) 0.03913(12) Uani 1 1 d .
I2 I 0.981493(19) 1.01786(2) 1.10099(2) 0.02989(10) Uani 1 1 d .
Co1 Co 0.98888(4) 0.88409(5) 1.00596(4) 0.02465(17) Uani 1 1 d .
N1 N 0.9039(2) 0.8121(3) 0.9105(3) 0.0235(9) Uani 1 1 d .
C1 C 0.8377(3) 0.8108(3) 0.9009(3) 0.0250(11) Uani 1 1 d .
C2 C 0.7811(3) 0.7687(4) 0.8263(4) 0.0389(15) Uani 1 1 d .
H2 H 0.7340 0.7710 0.8177 0.047 Uiso 1 1 calc R
C3 C 0.7931(3) 0.7232(4) 0.7643(4) 0.0393(15) Uani 1 1 d .
H3 H 0.7542 0.6940 0.7136 0.047 Uiso 1 1 calc R
C4 C 0.8612(3) 0.7199(3) 0.7754(3) 0.0262(12) Uani 1 1 d .
C5 C 0.9147(3) 0.7663(3) 0.8496(3) 0.0271(12) Uani 1 1 d .
H5 H 0.9619 0.7660 0.8582 0.033 Uiso 1 1 calc R
C6 C 0.8277(3) 0.8557(3) 0.9723(3) 0.0225(11) Uani 1 1 d .
C7 C 0.7961(3) 0.9388(4) 0.9555(3) 0.0226(11) Uani 1 1 d .
C8 C 0.7847(3) 0.9791(4) 1.0212(3) 0.0245(11) Uani 1 1 d .
H8 H 0.7610 1.0352 1.0088 0.029 Uiso 1 1 calc R
C9 C 0.8076(3) 0.9375(4) 1.1047(3) 0.0260(12) Uani 1 1 d .
C10 C 0.8395(3) 0.8551(4) 1.1203(3) 0.0276(12) Uani 1 1 d .
H10 H 0.8559 0.8273 1.1778 0.033 Uiso 1 1 calc R
C11 C 0.8489(3) 0.8108(3) 1.0548(3) 0.0247(11) Uani 1 1 d .
C12 C 0.7775(3) 0.9907(4) 0.8699(3) 0.0343(14) Uani 1 1 d .
H12A H 0.8219 1.0065 0.8705 0.052 Uiso 1 1 calc R
H12B H 0.7516 1.0453 0.8678 0.052 Uiso 1 1 calc R
H12C H 0.7471 0.9540 0.8161 0.052 Uiso 1 1 calc R
C13 C 0.7972(3) 0.9813(4) 1.1772(3) 0.0376(14) Uani 1 1 d .
H13A H 0.7732 0.9394 1.1976 0.056 Uiso 1 1 calc R
H13B H 0.7673 1.0347 1.1518 0.056 Uiso 1 1 calc R
H13C H 0.8441 0.9981 1.2292 0.056 Uiso 1 1 calc R
C14 C 0.8778(3) 0.7165(4) 1.0720(4) 0.0422(15) Uani 1 1 d .
H14A H 0.8963 0.7009 1.1362 0.063 Uiso 1 1 calc R
H14B H 0.9169 0.7124 1.0585 0.063 Uiso 1 1 calc R
H14C H 0.8392 0.6752 1.0326 0.063 Uiso 1 1 calc R
C15 C 0.8769(3) 0.6674(4) 0.7124(3) 0.0263(12) Uani 1 1 d .
C16 C 0.8983(3) 0.5792(4) 0.7320(3) 0.0261(12) Uani 1 1 d .
C17 C 0.9083(3) 0.5302(4) 0.6704(3) 0.0294(12) Uani 1 1 d .
H17 H 0.9229 0.4696 0.6838 0.035 Uiso 1 1 calc R
C18 C 0.8976(3) 0.5670(4) 0.5895(3) 0.0296(13) Uani 1 1 d .
C19 C 0.8759(3) 0.6553(4) 0.5710(3) 0.0324(13) Uani 1 1 d .
H19 H 0.8680 0.6812 0.5155 0.039 Uiso 1 1 calc R
C20 C 0.8656(3) 0.7067(4) 0.6310(4) 0.0306(13) Uani 1 1 d .
C21 C 0.9088(3) 0.5363(4) 0.8185(3) 0.0392(15) Uani 1 1 d .
H21A H 0.9234 0.4739 0.8209 0.059 Uiso 1 1 calc R
H21B H 0.8635 0.5385 0.8189 0.059 Uiso 1 1 calc R
H21C H 0.9462 0.5685 0.8717 0.059 Uiso 1 1 calc R
C22 C 0.9051(3) 0.5113(4) 0.5203(4) 0.0367(14) Uani 1 1 d .
H22A H 0.8590 0.4822 0.4790 0.055 Uiso 1 1 calc R
H22B H 0.9422 0.4657 0.5522 0.055 Uiso 1 1 calc R
H22C H 0.9188 0.5498 0.4850 0.055 Uiso 1 1 calc R
C23 C 0.8399(4) 0.8020(4) 0.6066(4) 0.0503(18) Uani 1 1 d .
H23A H 0.8374 0.8182 0.5491 0.075 Uiso 1 1 calc R
H23B H 0.8737 0.8419 0.6554 0.075 Uiso 1 1 calc R
H23C H 0.7921 0.8078 0.5996 0.075 Uiso 1 1 calc R

loop_
_atom_site_aniso_label
_atom_site_aniso_U_11
_atom_site_aniso_U_22
_atom_site_aniso_U_33
_atom_site_aniso_U_23
_atom_site_aniso_U_13
_atom_site_aniso_U_12
I1 0.0361(2) 0.0503(3) 0.02550(17) -0.00480(17) 0.01158(16) 0.01209(19)
I2 0.0308(2) 0.0323(2) 0.03195(18) -0.01435(15) 0.01981(16) -0.00966(16)
Co1 0.0210(4) 0.0297(4) 0.0216(3) -0.0106(3) 0.0096(3) -0.0042(3)
N1 0.024(2) 0.027(3) 0.022(2) -0.0087(18) 0.0139(18) -0.0058(19)
C1 0.030(3) 0.025(3) 0.027(2) -0.009(2) 0.019(2) -0.009(2)
C2 0.031(3) 0.052(4) 0.040(3) -0.021(3) 0.022(3) -0.017(3)
C3 0.037(3) 0.051(4) 0.036(3) -0.023(3) 0.022(3) -0.020(3)
C4 0.029(3) 0.025(3) 0.027(2) -0.008(2) 0.016(2) -0.008(2)
C5 0.030(3) 0.027(3) 0.027(2) -0.008(2) 0.017(2) -0.010(2)
C6 0.024(3) 0.026(3) 0.020(2) -0.008(2) 0.013(2) -0.009(2)
C7 0.018(3) 0.034(3) 0.017(2) 0.000(2) 0.009(2) -0.001(2)
C8 0.022(3) 0.030(3) 0.023(2) -0.003(2) 0.012(2) -0.002(2)
C9 0.027(3) 0.033(3) 0.023(2) -0.007(2) 0.016(2) -0.007(2)
C10 0.028(3) 0.036(3) 0.020(2) 0.000(2) 0.012(2) -0.014(2)
C11 0.022(3) 0.024(3) 0.030(3) 0.002(2) 0.014(2) -0.003(2)
C12 0.030(3) 0.050(4) 0.024(3) 0.010(3) 0.016(2) 0.008(3)
C13 0.044(4) 0.048(4) 0.027(3) -0.009(3) 0.023(3) -0.005(3)
C14 0.054(4) 0.032(4) 0.051(4) 0.008(3) 0.034(3) 0.006(3)
C15 0.028(3) 0.027(3) 0.030(3) -0.015(2) 0.019(2) -0.015(2)
C16 0.020(3) 0.035(3) 0.022(2) -0.006(2) 0.009(2) -0.006(2)
C17 0.029(3) 0.032(3) 0.027(3) 0.000(2) 0.015(2) 0.003(2)
C18 0.032(3) 0.038(4) 0.024(2) -0.014(2) 0.018(2) -0.011(3)
C19 0.044(4) 0.034(4) 0.027(3) -0.007(2) 0.024(3) -0.013(3)
C20 0.041(3) 0.022(3) 0.037(3) -0.005(2) 0.026(3) -0.010(2)
C21 0.041(3) 0.053(4) 0.023(3) 0.002(3) 0.015(3) 0.009(3)
C22 0.042(3) 0.043(4) 0.031(3) -0.015(3) 0.023(3) -0.011(3)
C23 0.085(5) 0.028(4) 0.058(4) -0.002(3) 0.052(4) -0.006(3)

loop_
_atom_type_symbol
_atom_type_description
_atom_type_scat_dispersion_real
_atom_type_scat_dispersion_imag
_atom_type_scat_source
C C 0.0033 0.0016 'International Tables Vol C Tables 4.2.6.8 and 6.1.1.4'
H H 0.0000 0.0000 'International Tables Vol C Tables 4.2.6.8 and 6.1.1.4'
N N 0.0061 0.0033 'International Tables Vol C Tables 4.2.6.8 and 6.1.1.4'
Co Co 0.3494 0.9721 'International Tables Vol C Tables 4.2.6.8 and 6.1.1.4'
I I -0.4742 1.8119 'International Tables Vol C Tables 4.2.6.8 and 6.1.1.4'

loop_
_geom_angle_atom_site_label_1
_geom_angle_atom_site_label_2
_geom_angle_atom_site_label_3
_geom_angle
_geom_angle_site_symmetry_3
Co1 I2 Co1 83.79(3) 5_777
N1 Co1 I1 105.38(13) .
N1 Co1 I2 125.70(12) .
I1 Co1 I2 110.63(3) .
N1 Co1 I2 100.40(11) 5_777
I1 Co1 I2 118.96(3) 5_777
I2 Co1 I2 96.21(3) 5_777
C1 N1 C5 118.7(4) .
C1 N1 Co1 125.0(3) .
C5 N1 Co1 116.2(3) .
N1 C1 C2 120.1(4) .
N1 C1 C6 118.3(4) .
C2 C1 C6 121.6(5) .
C3 C2 C1 120.2(5) .
C3 C2 H2 119.9 .
C1 C2 H2 119.9 .
C4 C3 C2 120.6(5) .
C4 C3 H3 119.7 .
C2 C3 H3 119.7 .
C3 C4 C5 116.2(5) .
C3 C4 C15 122.0(5) .
C5 C4 C15 121.8(5) .
N1 C5 C4 124.1(5) .
N1 C5 H5 118.0 .
C4 C5 H5 118.0 .
C7 C6 C11 121.0(4) .
C7 C6 C1 119.8(4) .
C11 C6 C1 119.1(5) .
C6 C7 C8 119.6(4) .
C6 C7 C12 121.8(4) .
C8 C7 C12 118.5(5) .
C9 C8 C7 120.4(5) .
C9 C8 H8 119.8 .
C7 C8 H8 119.8 .
C10 C9 C8 119.0(4) .
C10 C9 C13 120.1(5) .
C8 C9 C13 120.9(5) .
C9 C10 C11 122.4(4) .
C9 C10 H10 118.8 .
C11 C10 H10 118.8 .
C10 C11 C6 117.5(5) .
C10 C11 C14 120.3(5) .
C6 C11 C14 122.2(5) .
C7 C12 H12A 109.5 .
C7 C12 H12B 109.5 .
H12A C12 H12B 109.5 .
C7 C12 H12C 109.5 .
H12A C12 H12C 109.5 .
H12B C12 H12C 109.5 .
C9 C13 H13A 109.5 .
C9 C13 H13B 109.5 .
H13A C13 H13B 109.5 .
C9 C13 H13C 109.5 .
H13A C13 H13C 109.5 .
H13B C13 H13C 109.5 .
C11 C14 H14A 109.5 .
C11 C14 H14B 109.5 .
H14A C14 H14B 109.5 .
C11 C14 H14C 109.5 .
H14A C14 H14C 109.5 .
H14B C14 H14C 109.5 .
C16 C15 C20 120.4(4) .
C16 C15 C4 119.9(4) .
C20 C15 C4 119.5(5) .
C17 C16 C15 119.1(5) .
C17 C16 C21 120.4(5) .
C15 C16 C21 120.5(4) .
C16 C17 C18 121.8(5) .
C16 C17 H17 119.1 .
C18 C17 H17 119.1 .
C19 C18 C17 118.1(5) .
C19 C18 C22 120.5(5) .
C17 C18 C22 121.3(5) .
C20 C19 C18 121.8(5) .
C20 C19 H19 119.1 .
C18 C19 H19 119.1 .
C19 C20 C15 118.6(5) .
C19 C20 C23 119.9(5) .
C15 C20 C23 121.4(5) .
C16 C21 H21A 109.5 .
C16 C21 H21B 109.5 .
H21A C21 H21B 109.5 .
C16 C21 H21C 109.5 .
H21A C21 H21C 109.5 .
H21B C21 H21C 109.5 .
C18 C22 H22A 109.5 .
C18 C22 H22B 109.5 .
H22A C22 H22B 109.5 .
C18 C22 H22C 109.5 .
H22A C22 H22C 109.5 .
H22B C22 H22C 109.5 .
C20 C23 H23A 109.5 .
C20 C23 H23B 109.5 .
H23A C23 H23B 109.5 .
C20 C23 H23C 109.5 .
H23A C23 H23C 109.5 .
H23B C23 H23C 109.5 .

loop_
_geom_bond_atom_site_label_1
_geom_bond_atom_site_label_2
_geom_bond_distance
_geom_bond_site_symmetry_2
I1 Co1 2.5497(9) .
I2 Co1 2.6284(9) .
I2 Co1 2.6533(9) 5_777
Co1 N1 2.033(4) .
Co1 I2 2.6533(9) 5_777
N1 C1 1.350(6) .
N1 C5 1.357(6) .
C1 C2 1.387(7) .
C1 C6 1.495(6) .
C2 C3 1.384(7) .
C2 H2 0.9500 .
C3 C4 1.382(7) .
C3 H3 0.9500 .
C4 C5 1.388(7) .
C4 C15 1.497(6) .
C5 H5 0.9500 .
C6 C7 1.378(7) .
C6 C11 1.406(6) .
C7 C8 1.396(6) .
C7 C12 1.513(6) .
C8 C9 1.390(7) .
C8 H8 0.9500 .
C9 C10 1.372(7) .
C9 C13 1.509(6) .
C10 C11 1.395(7) .
C10 H10 0.9500 .
C11 C14 1.512(7) .
C12 H12A 0.9800 .
C12 H12B 0.9800 .
C12 H12C 0.9800 .
C13 H13A 0.9800 .
C13 H13B 0.9800 .
C13 H13C 0.9800 .
C14 H14A 0.9800 .
C14 H14B 0.9800 .
C14 H14C 0.9800 .
C15 C16 1.384(8) .
C15 C20 1.406(7) .
C16 C17 1.381(7) .
C16 C21 1.512(7) .
C17 C18 1.387(7) .
C17 H17 0.9500 .
C18 C19 1.385(8) .
C18 C22 1.515(6) .
C19 C20 1.382(7) .
C19 H19 0.9500 .
C20 C23 1.512(8) .
C21 H21A 0.9800 .
C21 H21B 0.9800 .
C21 H21C 0.9800 .
C22 H22A 0.9800 .
C22 H22B 0.9800 .
C22 H22C 0.9800 .
C23 H23A 0.9800 .
C23 H23B 0.9800 .
C23 H23C 0.9800 .
